data_7236867
loop_
_publ_author_name
'Song, Yunxia'
'Luo, Min'
'Zhao, Dan'
'Peng, Guang'
'Lin, Chensheng'
'Ye, Ning'

_publ_section_title
;
 Explorations of new UV nonlinear optical materials in the
 Na2CO3--CaCO3system
;
_journal_issue 34
_journal_name_full 'Journal of Materials Chemistry C'
_journal_page_first 8758
_journal_paper_doi 10.1039/C7TC02789C
_journal_volume 5
_journal_year 2017
_chemical_formula_sum 'C3 Ca2 Na2 O9'
_chemical_formula_weight 306.17
_space_group_IT_number 38
_space_group_name_Hall 'A 2 -2'
_space_group_name_H-M_alt 'A m m 2'
_symmetry_cell_setting orthorhombic
_symmetry_space_group_name_H-M 'A m m 2'
_atom_sites_solution_primary direct
_atom_sites_solution_secondary difmap
_audit_creation_method SHELXL-97
_audit_update_record
;
2017-06-22 deposited with the CCDC.
2017-07-27 downloaded from the CCDC.
;
_cell_angle_alpha 90.00
_cell_angle_beta 90.00
_cell_angle_gamma 90.00
_cell_formula_units_Z 2
_cell_length_a 4.9720(9)
_cell_length_b 11.068(3)
_cell_length_c 7.1271(14)
_cell_measurement_reflns_used 599
_cell_measurement_temperature 293(2)
_cell_measurement_theta_max 27.4817
_cell_measurement_theta_min 3.3985
_cell_volume 392.20(15)
_computing_cell_refinement 'CrystalClear (Rigaku Inc., 2008)'
_computing_data_collection 'CrystalClear (Rigaku Inc., 2008)'
_computing_data_reduction 'CrystalClear (Rigaku Inc., 2008)'
_computing_molecular_graphics 'SHELXL-97 (Sheldrick, 1997)'
_computing_publication_material 'SHELXL-97 (Sheldrick, 1997)'
_computing_structure_refinement 'SHELXL-97 (Sheldrick, 1997)'
_computing_structure_solution 'SHELXS-97 (Sheldrick, 1990)'
_diffrn_ambient_temperature 293(2)
_diffrn_detector_area_resol_mean 14.6306
_diffrn_measured_fraction_theta_full 0.997
_diffrn_measured_fraction_theta_max 0.997
_diffrn_measurement_device
;
Mercury70 (2x2 bin mode)
;
_diffrn_measurement_method CCD_Profile_fitting
_diffrn_radiation_source 'fine-focus sealed tube'
_diffrn_radiation_type MoK\a
_diffrn_radiation_wavelength 0.71073
_diffrn_reflns_av_R_equivalents 0.0238
_diffrn_reflns_av_sigmaI/netI 0.0320
_diffrn_reflns_limit_h_max 6
_diffrn_reflns_limit_h_min -6
_diffrn_reflns_limit_k_max 14
_diffrn_reflns_limit_k_min -10
_diffrn_reflns_limit_l_max 9
_diffrn_reflns_limit_l_min -9
_diffrn_reflns_number 1544
_diffrn_reflns_theta_full 27.49
_diffrn_reflns_theta_max 27.49
_diffrn_reflns_theta_min 3.40
_exptl_absorpt_coefficient_mu 1.601
_exptl_absorpt_correction_T_max 1.0000
_exptl_absorpt_correction_T_min 0.9318
_exptl_absorpt_correction_type multi-scan
_exptl_crystal_colour White
_exptl_crystal_density_diffrn 2.593
_exptl_crystal_density_method 'not measured'
_exptl_crystal_description Prism
_exptl_crystal_F_000 304
_exptl_crystal_size_max 0.1000
_exptl_crystal_size_mid 0.0500
_exptl_crystal_size_min 0.0500
_refine_diff_density_max 0.449
_refine_diff_density_min -0.311
_refine_diff_density_rms 0.083
_refine_ls_abs_structure_details 'Flack H D (1983), Acta Cryst. A39, 876-881'
_refine_ls_abs_structure_Flack 0.10(6)
_refine_ls_extinction_method none
_refine_ls_goodness_of_fit_ref 1.126
_refine_ls_matrix_type full
_refine_ls_number_parameters 50
_refine_ls_number_reflns 527
_refine_ls_number_restraints 1
_refine_ls_restrained_S_all 1.125
_refine_ls_R_factor_all 0.0286
_refine_ls_R_factor_gt 0.0280
_refine_ls_shift/su_max 0.000
_refine_ls_shift/su_mean 0.000
_refine_ls_structure_factor_coef Fsqd
_refine_ls_weighting_details 'calc w=1/[\s^2^(Fo^2^)+(0.0237P)^2^+0.3197P] where P=(Fo^2^+2Fc^2^)/3'
_refine_ls_weighting_scheme calc
_refine_ls_wR_factor_gt 0.0534
_refine_ls_wR_factor_ref 0.0537
_reflns_number_gt 516
_reflns_number_total 527
_reflns_threshold_expression >2sigma(I)
_cod_data_source_file c7tc02789c2.cif
_cod_data_source_block 1_CCDC1
_cod_depositor_comments
;
The following automatic conversions were performed:

data item '_exptl_absorpt_correction_type' value 'Multi-scan' was
changed to 'multi-scan' in accordance with the
/home/saulius/struct/COD-crude-data/automatic-downloads/DataCite-retrospective/RSC/depositions/lib/dictionaries/cif_core.dic
dictionary named 'cif_core.dic' version 2.4.2 last updated on
2011-04-26.

data item '_symmetry_cell_setting' value 'Orthorhombic' was changed
to 'orthorhombic' in accordance with the
/home/saulius/struct/COD-crude-data/automatic-downloads/DataCite-retrospective/RSC/depositions/lib/dictionaries/cif_core.dic
dictionary named 'cif_core.dic' version 2.4.2 last updated on
2011-04-26.

Automatic conversion script
Id: cif_fix_values 6909 2019-04-08 15:41:33Z antanas 
;
_cod_original_sg_symbol_H-M Amm2
_cod_database_code 7236867

loop_
_symmetry_equiv_pos_as_xyz
'x, y, z'
'-x, -y, z'
'-x, y, z'
'x, -y, z'
'x, y+1/2, z+1/2'
'-x, -y+1/2, z+1/2'
'-x, y+1/2, z+1/2'
'x, -y+1/2, z+1/2'

loop_
_atom_site_label
_atom_site_type_symbol
_atom_site_fract_x
_atom_site_fract_y
_atom_site_fract_z
_atom_site_U_iso_or_equiv
_atom_site_adp_type
_atom_site_occupancy
_atom_site_symmetry_multiplicity
_atom_site_calc_flag
_atom_site_refinement_flags
O1 O -0.5000 0.1981(2) 0.0771(4) 0.0188(6) Uani 1 2 d S
O2 O -0.2747(3) 0.34574(19) 0.2180(3) 0.0139(4) Uani 1 1 d .
C1 C -0.5000 0.2952(3) 0.1720(5) 0.0114(8) Uani 1 2 d S
O3 O 0.0000 0.0000 0.0437(5) 0.0169(9) Uani 1 4 d S
O4 O 0.0000 0.1013(2) 0.3129(4) 0.0180(6) Uani 1 2 d S
C2 C 0.0000 0.0000 0.2273(7) 0.0114(11) Uani 1 4 d S
Ca1 Ca 0.0000 0.28318(6) 0.49793(8) 0.01213(18) Uani 1 2 d S
Na1 Na -0.5000 0.5000 0.4293(3) 0.0156(4) Uani 1 4 d S
Na2 Na 0.0000 0.0000 0.6154(3) 0.0156(4) Uani 1 4 d S

loop_
_atom_site_aniso_label
_atom_site_aniso_U_11
_atom_site_aniso_U_22
_atom_site_aniso_U_33
_atom_site_aniso_U_23
_atom_site_aniso_U_13
_atom_site_aniso_U_12
O1 0.0169(12) 0.0183(15) 0.0213(14) -0.0094(13) 0.000 0.000
O2 0.0101(8) 0.0139(11) 0.0177(9) -0.0002(8) -0.0012(6) -0.0028(8)
C1 0.0131(17) 0.014(2) 0.0076(15) 0.0009(14) 0.000 0.000
O3 0.0234(18) 0.014(2) 0.014(2) 0.000 0.000 0.000
O4 0.0296(13) 0.0091(14) 0.0153(11) -0.0038(11) 0.000 0.000
C2 0.016(2) 0.009(3) 0.010(2) 0.000 0.000 0.000
Ca1 0.0144(3) 0.0105(4) 0.0115(3) -0.0003(3) 0.000 0.000
Na1 0.0164(9) 0.0116(11) 0.0187(10) 0.000 0.000 0.000
Na2 0.0182(10) 0.0109(11) 0.0176(10) 0.000 0.000 0.000

loop_
_atom_type_symbol
_atom_type_description
_atom_type_scat_dispersion_real
_atom_type_scat_dispersion_imag
_atom_type_scat_source
C C 0.0033 0.0016 'International Tables Vol C Tables 4.2.6.8 and 6.1.1.4'
Ca Ca 0.2262 0.3064 'International Tables Vol C Tables 4.2.6.8 and 6.1.1.4'
Na Na 0.0362 0.0249 'International Tables Vol C Tables 4.2.6.8 and 6.1.1.4'
O O 0.0106 0.0060 'International Tables Vol C Tables 4.2.6.8 and 6.1.1.4'

loop_
_geom_angle_atom_site_label_1
_geom_angle_atom_site_label_2
_geom_angle_atom_site_label_3
_geom_angle
_geom_angle_site_symmetry_1
_geom_angle_site_symmetry_3
O1 C1 O2 120.07(16) . .
O1 C1 O2 120.07(16) . 3_455
O2 C1 O2 119.8(3) . 3_455
O4 C2 O4 122.9(5) . 2
O4 C2 O3 118.6(2) . .
O4 C2 O3 118.6(2) 2 .

loop_
_geom_bond_atom_site_label_1
_geom_bond_atom_site_label_2
_geom_bond_distance
_geom_bond_site_symmetry_2
O1 C1 1.269(4) .
O2 C1 1.295(3) .
C1 O2 1.295(3) 3_455
O3 C2 1.308(6) .
O4 C2 1.277(4) .
C2 O4 1.277(4) 2
